data_1562964
loop_
_publ_author_name
'Tan, Jing'
'Wu, Bing'
'Chen, Tingting'
'Fan, Chen'
'Zhao, Jiannan'
'Xiong, Chaodong'
'Feng, Chunlan'
'Xiao, Ruoxuan'
'Ding, Chunyong'
'Tang, Wei'
'Zhang, Ao'

_publ_section_title
;
 Synthesis and Pharmacological Evaluation of Tetrahydro-\g-carboline
 Derivatives as Potent Anti-inflammatory Agents Targeting Cyclic GMP--AMP
 Synthase
;
_journal_name_full 'Journal of Medicinal Chemistry'
_journal_paper_doi 10.1021/acs.jmedchem.1c00398
_journal_year 2021
_chemical_formula_moiety 'C20 H17 Cl2 N3 O3'
_chemical_formula_sum 'C20 H17 Cl2 N3 O3'
_chemical_formula_weight 418.26
_space_group_crystal_system monoclinic
_space_group_IT_number 14
_space_group_name_Hall '-P 2yn'
_space_group_name_H-M_alt 'P 1 21/n 1'
_atom_sites_solution_hydrogens mixed
_atom_sites_solution_primary dual
_audit_creation_date 2020-05-21
_audit_creation_method
;
Olex2 1.2
(compiled 2018.05.29 svn.r3508 for OlexSys, GUI svn.r5506)
;
_cell_angle_alpha 90
_cell_angle_beta 96.065(10)
_cell_angle_gamma 90
_cell_formula_units_Z 8
_cell_length_a 10.138(4)
_cell_length_b 14.487(6)
_cell_length_c 25.836(8)
_cell_measurement_reflns_used 3624
_cell_measurement_temperature 299
_cell_measurement_theta_max 23.896
_cell_measurement_theta_min 2.458
_cell_volume 3773(2)
_computing_cell_refinement 'SAINT V8.40A (?, 2016)'
_computing_data_reduction 'SAINT V8.40A (?, 2016)'
_computing_molecular_graphics 'Olex2 (Dolomanov et al., 2009)'
_computing_publication_material 'Olex2 (Dolomanov et al., 2009)'
_computing_structure_refinement 'ShelXL (Sheldrick, 2015)'
_computing_structure_solution 'ShelXT (Sheldrick, 2015)'
_diffrn_ambient_temperature 299.0
_diffrn_measured_fraction_theta_full 0.996
_diffrn_measured_fraction_theta_max 0.986
_diffrn_measurement_device_type 'D8 VENTURE'
_diffrn_measurement_method '\f and \w scans'
_diffrn_radiation_type MoK\a
_diffrn_radiation_wavelength 0.71073
_diffrn_reflns_av_R_equivalents 0.0884
_diffrn_reflns_av_unetI/netI 0.1024
_diffrn_reflns_Laue_measured_fraction_full 0.996
_diffrn_reflns_Laue_measured_fraction_max 0.986
_diffrn_reflns_limit_h_max 10
_diffrn_reflns_limit_h_min -12
_diffrn_reflns_limit_k_max 18
_diffrn_reflns_limit_k_min -12
_diffrn_reflns_limit_l_max 31
_diffrn_reflns_limit_l_min -32
_diffrn_reflns_number 23546
_diffrn_reflns_point_group_measured_fraction_full 0.996
_diffrn_reflns_point_group_measured_fraction_max 0.986
_diffrn_reflns_theta_full 25.242
_diffrn_reflns_theta_max 26.498
_diffrn_reflns_theta_min 2.091
_diffrn_standards_number 0
_exptl_absorpt_coefficient_mu 0.372
_exptl_absorpt_correction_T_max 0.7454
_exptl_absorpt_correction_T_min 0.4935
_exptl_absorpt_correction_type multi-scan
_exptl_absorpt_process_details
'SADABS-2016/2 (Bruker,2016/2) was used for absorption correction. wR2(int) was 0.1049 before and 0.0714 after correction. The Ratio of minimum to maximum transmission is 0.6621. The \l/2 correction factor is Not present.'
_exptl_crystal_colour colourless
_exptl_crystal_colour_primary colourless
_exptl_crystal_density_diffrn 1.473
_exptl_crystal_description block
_exptl_crystal_F_000 1728
_exptl_crystal_size_max 0.15
_exptl_crystal_size_mid 0.08
_exptl_crystal_size_min 0.05
_refine_diff_density_max 1.519
_refine_diff_density_min -0.388
_refine_diff_density_rms 0.078
_refine_ls_extinction_method none
_refine_ls_goodness_of_fit_ref 1.031
_refine_ls_hydrogen_treatment constr
_refine_ls_matrix_type full
_refine_ls_number_parameters 507
_refine_ls_number_reflns 7714
_refine_ls_number_restraints 0
_refine_ls_restrained_S_all 1.031
_refine_ls_R_factor_all 0.1688
_refine_ls_R_factor_gt 0.0819
_refine_ls_shift/su_max 0.000
_refine_ls_shift/su_mean 0.000
_refine_ls_structure_factor_coef Fsqd
_refine_ls_weighting_details 'w=1/[\s^2^(Fo^2^)+(0.1184P)^2^+2.2283P] where P=(Fo^2^+2Fc^2^)/3'
_refine_ls_weighting_scheme calc
_refine_ls_wR_factor_gt 0.2027
_refine_ls_wR_factor_ref 0.2609
_reflns_Friedel_coverage 0.000
_reflns_number_gt 3729
_reflns_number_total 7714
_reflns_threshold_expression 'I > 2\s(I)'
_cod_data_source_file jm1c00398_si_004.cif
_cod_data_source_block mo_22020225_0m
_cod_database_code 1562964
_shelx_shelxl_version_number 2018/3
_shelx_space_group_comment
;
The symmetry employed for this shelxl refinement is uniquely defined
by the following loop, which should always be used as a source of
symmetry information in preference to the above space-group names.
They are only intended as comments.
;
_shelx_estimated_absorpt_t_max 0.982
_shelx_estimated_absorpt_t_min 0.946
_olex2_refinement_description
;
1. Fixed Uiso
 At 1.2 times of:
  All C(H) groups, All C(H,H) groups, All N(H) groups
 At 1.5 times of:
  All O(H) groups
2.a Riding coordinates:
 N2(H2)
2.b Ternary CH refined with riding coordinates:
 C11(H11), C18(H18), C34(H34), C29(H29)
2.c Secondary CH2 refined with riding coordinates:
 C9(H9A,H9B), C31(H31A,H31B), C10(H10A,H10B), C30(H30A,H30B), C20(H20A,H20B),
 C32(H32A,H32B)
2.d Aromatic/amide H refined with riding coordinates:
 N6(H6), N1(H1), N4(H4A), C37(H37), C24(H24), C16(H16), C38(H38), C3(H3A),
 C4(H4), C23(H23), C13(H13), C15(H15), C39(H39), C40(H40), C14(H14)
2.e Idealised tetrahedral OH refined as rotating group:
 O3(H3), O5(H5)
;
_olex2_submission_special_instructions 'No special instructions were received'

loop_
_space_group_symop_operation_xyz
'x, y, z'
'-x+1/2, y+1/2, -z+1/2'
'-x, -y, -z'
'x-1/2, -y-1/2, z-1/2'

loop_
_atom_site_label
_atom_site_type_symbol
_atom_site_fract_x
_atom_site_fract_y
_atom_site_fract_z
_atom_site_U_iso_or_equiv
_atom_site_adp_type
_atom_site_occupancy
_atom_site_site_symmetry_order
_atom_site_calc_flag
_atom_site_refinement_flags_posn
_atom_site_refinement_flags_adp
_atom_site_refinement_flags_occupancy
_atom_site_disorder_assembly
_atom_site_disorder_group
Cl2 Cl 0.62780(15) 0.25806(11) 0.70969(5) 0.0657(4) Uani 1 1 d . . . . .
Cl1 Cl 0.79001(17) 0.07139(13) 0.73320(5) 0.0808(5) Uani 1 1 d . . . . .
Cl4 Cl 0.9639(2) 0.09770(12) 0.43022(8) 0.0966(6) Uani 1 1 d . . . . .
Cl3 Cl 0.9625(2) 0.13599(15) 0.55150(8) 0.1093(7) Uani 1 1 d . . . . .
O6 O 1.0660(3) 0.4659(3) 0.39171(12) 0.0531(9) Uani 1 1 d . . . . .
O1 O 0.3918(3) 0.1197(2) 0.51536(12) 0.0545(9) Uani 1 1 d . . . . .
O4 O 0.5793(4) 0.5028(3) 0.28184(13) 0.0655(11) Uani 1 1 d . . . . .
O3 O 0.4240(4) 0.5404(3) 0.36244(14) 0.0651(10) Uani 1 1 d . . . . .
H3 H 0.492017 0.526567 0.349669 0.098 Uiso 1 1 calc GR . . . .
O2 O 0.6100(4) 0.4508(3) 0.42807(15) 0.0725(12) Uani 1 1 d . . . . .
N6 N 0.8477(4) 0.5146(3) 0.39269(14) 0.0472(10) Uani 1 1 d . . . . .
H6 H 0.782957 0.517083 0.411653 0.057 Uiso 1 1 calc R . . . .
N3 N 0.4577(4) 0.3833(3) 0.47237(14) 0.0479(10) Uani 1 1 d . . . . .
N1 N 0.5130(4) 0.2690(3) 0.59427(14) 0.0530(11) Uani 1 1 d . . . . .
H1 H 0.487850 0.312513 0.613643 0.064 Uiso 1 1 calc R . . . .
N5 N 0.7799(4) 0.4395(3) 0.27468(14) 0.0532(11) Uani 1 1 d . . . . .
N2 N 0.5892(4) 0.1508(3) 0.47805(15) 0.0583(12) Uani 1 1 d . . . . .
H2 H 0.664083 0.179234 0.480516 0.070 Uiso 1 1 d R . . . .
N4 N 0.9475(5) 0.2814(3) 0.36714(17) 0.0612(12) Uani 1 1 d . . . . .
H4A H 0.969700 0.234290 0.349707 0.073 Uiso 1 1 calc R . . . .
O5 O 0.5969(5) 0.6302(4) 0.21211(19) 0.0958(15) Uani 1 1 d . . . . .
H5 H 0.537953 0.612438 0.229106 0.144 Uiso 1 1 calc GR . . . .
C6 C 0.5839(5) 0.1941(4) 0.61186(18) 0.0467(12) Uani 1 1 d . . . . .
C11 C 0.3373(5) 0.2747(4) 0.51513(18) 0.0510(13) Uani 1 1 d . . . . .
H11 H 0.280197 0.273849 0.543471 0.061 Uiso 1 1 calc R . . . .
C28 C 0.9311(4) 0.4349(4) 0.39365(17) 0.0449(12) Uani 1 1 d . . . . .
C27 C 0.9111(5) 0.3698(4) 0.34505(18) 0.0513(13) Uani 1 1 d . . . . .
C35 C 0.9856(5) 0.5840(4) 0.33328(17) 0.0493(13) Uani 1 1 d . . . . .
C18 C 0.3187(5) 0.1859(4) 0.48251(18) 0.0521(13) Uani 1 1 d . . . . .
H18 H 0.224701 0.168790 0.477028 0.063 Uiso 1 1 calc R . . . .
C36 C 0.8731(5) 0.5874(4) 0.36069(17) 0.0467(12) Uani 1 1 d . . . . .
C5 C 0.5945(5) 0.1272(4) 0.57324(18) 0.0510(13) Uani 1 1 d . . . . .
C25 C 0.9291(5) 0.3703(4) 0.43838(19) 0.0502(13) Uani 1 1 d . . . . .
C9 C 0.5567(5) 0.3418(4) 0.51018(18) 0.0478(12) Uani 1 1 d . . . . .
H9A H 0.592389 0.387375 0.535379 0.057 Uiso 1 1 calc R . . . .
H9B H 0.629061 0.316319 0.492959 0.057 Uiso 1 1 calc R . . . .
C26 C 0.9421(5) 0.2824(4) 0.4200(2) 0.0535(13) Uani 1 1 d . . . . .
C34 C 1.0636(5) 0.4969(4) 0.33797(18) 0.0602(15) Uani 1 1 d . . . . .
H34 H 1.154218 0.508174 0.329487 0.072 Uiso 1 1 calc R . . . .
C31 C 0.7711(5) 0.3708(4) 0.31587(19) 0.0533(13) Uani 1 1 d . . . . .
H31A H 0.747789 0.310558 0.301225 0.064 Uiso 1 1 calc R . . . .
H31B H 0.705781 0.388743 0.338800 0.064 Uiso 1 1 calc R . . . .
C10 C 0.3222(5) 0.3645(4) 0.48580(19) 0.0512(13) Uani 1 1 d . . . . .
H10A H 0.260177 0.358363 0.454725 0.061 Uiso 1 1 calc R . . . .
H10B H 0.291889 0.413198 0.507431 0.061 Uiso 1 1 calc R . . . .
C33 C 0.6856(6) 0.5014(4) 0.26195(19) 0.0547(14) Uani 1 1 d . . . . .
C1 C 0.6430(5) 0.1761(4) 0.66223(18) 0.0536(14) Uani 1 1 d . . . . .
C7 C 0.5200(5) 0.1626(4) 0.52423(17) 0.0485(13) Uani 1 1 d . . . . .
C8 C 0.4849(5) 0.2653(4) 0.53696(17) 0.0483(13) Uani 1 1 d . . . . .
C29 C 1.0031(5) 0.4143(4) 0.30660(19) 0.0571(14) Uani 1 1 d . . . . .
H29 H 1.072657 0.370905 0.299013 0.069 Uiso 1 1 calc R . . . .
C37 C 0.7919(6) 0.6655(4) 0.35597(19) 0.0582(14) Uani 1 1 d . . . . .
H37 H 0.714341 0.667244 0.372211 0.070 Uiso 1 1 calc R . . . .
C24 C 0.9198(5) 0.3872(4) 0.49161(18) 0.0561(14) Uani 1 1 d . . . . .
H24 H 0.906391 0.446713 0.503506 0.067 Uiso 1 1 calc R . . . .
C16 C 0.3024(6) 0.2136(4) 0.38472(19) 0.0601(14) Uani 1 1 d . . . . .
H16 H 0.212500 0.226755 0.384210 0.072 Uiso 1 1 calc R . . . .
C38 C 1.0199(6) 0.6597(5) 0.3056(2) 0.0663(16) Uani 1 1 d . . . . .
H38 H 1.096059 0.657631 0.288440 0.080 Uiso 1 1 calc R . . . .
C19 C 0.4934(5) 0.4340(4) 0.43266(18) 0.0527(13) Uani 1 1 d . . . . .
C12 C 0.5119(5) 0.1711(4) 0.43101(18) 0.0544(14) Uani 1 1 d . . . . .
C2 C 0.7109(5) 0.0935(4) 0.67143(19) 0.0585(14) Uani 1 1 d . . . . .
C17 C 0.3772(5) 0.1911(4) 0.43102(18) 0.0519(13) Uani 1 1 d . . . . .
C3 C 0.7209(6) 0.0289(4) 0.6326(2) 0.0653(16) Uani 1 1 d . . . . .
H3A H 0.767694 -0.025638 0.639727 0.078 Uiso 1 1 calc R . . . .
C4 C 0.6600(6) 0.0466(4) 0.5829(2) 0.0638(15) Uani 1 1 d . . . . .
H4 H 0.664298 0.003518 0.556416 0.077 Uiso 1 1 calc R . . . .
C23 C 0.9310(5) 0.3138(5) 0.5256(2) 0.0629(16) Uani 1 1 d . . . . .
H23 H 0.928315 0.324056 0.561004 0.075 Uiso 1 1 calc R . . . .
C21 C 0.9510(5) 0.2068(4) 0.4546(3) 0.0649(16) Uani 1 1 d . . . . .
C30 C 0.9136(5) 0.4369(5) 0.25742(18) 0.0620(15) Uani 1 1 d . . . . .
H30A H 0.936703 0.496129 0.243343 0.074 Uiso 1 1 calc R . . . .
H30B H 0.919621 0.389731 0.231145 0.074 Uiso 1 1 calc R . . . .
C20 C 0.3856(5) 0.4663(4) 0.3931(2) 0.0585(14) Uani 1 1 d . . . . .
H20A H 0.357170 0.415137 0.370389 0.070 Uiso 1 1 calc R . . . .
H20B H 0.310260 0.485450 0.410730 0.070 Uiso 1 1 calc R . . . .
C13 C 0.5706(6) 0.1723(4) 0.38405(19) 0.0680(17) Uani 1 1 d . . . . .
H13 H 0.659908 0.157745 0.383791 0.082 Uiso 1 1 calc R . . . .
C22 C 0.9459(6) 0.2258(5) 0.5078(2) 0.0681(17) Uani 1 1 d . . . . .
C32 C 0.7076(6) 0.5723(4) 0.2216(2) 0.0685(17) Uani 1 1 d . . . . .
H32A H 0.785008 0.608972 0.233404 0.082 Uiso 1 1 calc R . . . .
H32B H 0.724301 0.541653 0.189581 0.082 Uiso 1 1 calc R . . . .
C15 C 0.3640(7) 0.2164(5) 0.3388(2) 0.0724(18) Uani 1 1 d . . . . .
H15 H 0.314722 0.232879 0.307760 0.087 Uiso 1 1 calc R . . . .
C39 C 0.9422(7) 0.7397(5) 0.3026(2) 0.0756(19) Uani 1 1 d . . . . .
H39 H 0.967410 0.791328 0.284677 0.091 Uiso 1 1 calc R . . . .
C40 C 0.8274(7) 0.7404(4) 0.3270(2) 0.0721(18) Uani 1 1 d . . . . .
H40 H 0.772738 0.792133 0.323862 0.087 Uiso 1 1 calc R . . . .
C14 C 0.4953(7) 0.1952(5) 0.3388(2) 0.0765(18) Uani 1 1 d . . . . .
H14 H 0.533867 0.196241 0.307657 0.092 Uiso 1 1 calc R . . . .

loop_
_atom_site_aniso_label
_atom_site_aniso_U_11
_atom_site_aniso_U_22
_atom_site_aniso_U_33
_atom_site_aniso_U_23
_atom_site_aniso_U_13
_atom_site_aniso_U_12
Cl2 0.0662(10) 0.0926(11) 0.0377(7) -0.0007(6) 0.0021(6) 0.0007(8)
Cl1 0.0739(11) 0.1152(14) 0.0506(8) 0.0221(8) -0.0057(7) 0.0142(9)
Cl4 0.0956(14) 0.0659(11) 0.1217(15) -0.0007(10) -0.0203(11) 0.0046(10)
Cl3 0.1115(17) 0.1036(15) 0.1088(15) 0.0519(12) -0.0066(12) -0.0062(12)
O6 0.0341(19) 0.083(3) 0.0422(18) -0.0004(16) 0.0056(13) -0.0032(17)
O1 0.046(2) 0.070(2) 0.0456(19) 0.0048(16) -0.0031(15) -0.0085(18)
O4 0.041(2) 0.099(3) 0.057(2) 0.013(2) 0.0064(17) 0.006(2)
O3 0.066(3) 0.076(3) 0.054(2) 0.0139(19) 0.0154(18) 0.005(2)
O2 0.039(2) 0.105(3) 0.075(3) 0.026(2) 0.0124(18) -0.002(2)
N6 0.037(2) 0.058(3) 0.048(2) 0.004(2) 0.0137(17) 0.003(2)
N3 0.028(2) 0.071(3) 0.044(2) 0.007(2) 0.0030(16) 0.003(2)
N1 0.047(3) 0.080(3) 0.032(2) 0.001(2) 0.0059(17) 0.007(2)
N5 0.042(3) 0.076(3) 0.041(2) -0.001(2) 0.0014(18) 0.002(2)
N2 0.041(3) 0.090(3) 0.043(2) -0.007(2) 0.0023(18) -0.004(2)
N4 0.064(3) 0.064(3) 0.054(3) -0.012(2) -0.003(2) 0.014(2)
O5 0.092(4) 0.109(4) 0.087(3) 0.043(3) 0.016(3) 0.024(3)
C6 0.037(3) 0.061(3) 0.042(3) 0.005(2) 0.002(2) -0.006(3)
C11 0.034(3) 0.079(4) 0.040(3) 0.004(2) 0.008(2) -0.003(3)
C28 0.030(2) 0.062(3) 0.042(3) 0.001(2) 0.0046(18) -0.001(2)
C27 0.046(3) 0.061(4) 0.046(3) -0.004(2) 0.001(2) 0.007(3)
C35 0.036(3) 0.073(4) 0.039(3) 0.002(2) 0.005(2) -0.004(3)
C18 0.041(3) 0.073(4) 0.041(3) 0.001(2) 0.000(2) -0.003(3)
C36 0.042(3) 0.059(3) 0.039(3) -0.005(2) 0.002(2) -0.002(3)
C5 0.046(3) 0.066(4) 0.040(3) 0.006(2) 0.000(2) 0.002(3)
C25 0.035(3) 0.063(4) 0.051(3) -0.001(2) 0.002(2) -0.001(2)
C9 0.030(3) 0.064(3) 0.049(3) 0.005(2) 0.004(2) -0.002(2)
C26 0.038(3) 0.063(4) 0.057(3) -0.001(3) -0.007(2) 0.003(3)
C34 0.040(3) 0.103(5) 0.039(3) 0.003(3) 0.012(2) 0.002(3)
C31 0.043(3) 0.065(4) 0.049(3) -0.001(2) -0.007(2) 0.001(3)
C10 0.032(3) 0.072(4) 0.049(3) 0.003(2) 0.004(2) 0.003(3)
C33 0.049(3) 0.072(4) 0.041(3) -0.007(2) -0.003(2) 0.000(3)
C1 0.046(3) 0.075(4) 0.040(3) 0.005(2) 0.006(2) -0.005(3)
C7 0.040(3) 0.065(4) 0.040(3) 0.002(2) 0.002(2) -0.001(3)
C8 0.035(3) 0.074(4) 0.036(2) 0.003(2) 0.0020(19) -0.003(2)
C29 0.038(3) 0.086(4) 0.047(3) -0.013(3) 0.002(2) 0.011(3)
C37 0.059(4) 0.063(4) 0.053(3) -0.006(3) 0.007(2) -0.002(3)
C24 0.049(3) 0.076(4) 0.043(3) 0.001(3) 0.004(2) -0.006(3)
C16 0.057(4) 0.073(4) 0.047(3) -0.003(3) -0.004(2) -0.003(3)
C38 0.057(4) 0.093(5) 0.050(3) 0.008(3) 0.010(3) -0.016(4)
C19 0.044(3) 0.068(4) 0.045(3) 0.006(2) 0.003(2) -0.003(3)
C12 0.050(3) 0.074(4) 0.039(3) -0.002(2) 0.002(2) -0.003(3)
C2 0.050(3) 0.078(4) 0.046(3) 0.013(3) -0.001(2) -0.002(3)
C17 0.044(3) 0.070(4) 0.040(3) 0.000(2) -0.001(2) -0.003(3)
C3 0.065(4) 0.070(4) 0.058(4) 0.013(3) -0.004(3) 0.012(3)
C4 0.069(4) 0.064(4) 0.057(3) 0.002(3) 0.000(3) 0.008(3)
C23 0.049(3) 0.088(5) 0.050(3) 0.012(3) -0.004(2) -0.013(3)
C21 0.045(3) 0.055(4) 0.090(4) 0.010(3) -0.013(3) -0.003(3)
C30 0.050(3) 0.094(5) 0.042(3) -0.007(3) 0.009(2) 0.011(3)
C20 0.050(3) 0.075(4) 0.049(3) 0.008(3) -0.001(2) -0.005(3)
C13 0.061(4) 0.104(5) 0.041(3) -0.008(3) 0.013(2) 0.008(3)
C22 0.055(4) 0.079(5) 0.067(4) 0.016(3) -0.011(3) -0.010(3)
C32 0.059(4) 0.089(5) 0.058(3) 0.019(3) 0.005(3) 0.005(3)
C15 0.082(5) 0.089(5) 0.043(3) 0.003(3) -0.008(3) -0.008(4)
C39 0.090(5) 0.080(5) 0.057(4) 0.009(3) 0.007(3) -0.023(4)
C40 0.091(5) 0.067(4) 0.057(3) 0.005(3) -0.003(3) 0.001(4)
C14 0.069(4) 0.117(6) 0.044(3) 0.004(3) 0.009(3) 0.001(4)

loop_
_atom_type_symbol
_atom_type_description
_atom_type_scat_dispersion_real
_atom_type_scat_dispersion_imag
_atom_type_scat_source
C C 0.0033 0.0016 'International Tables Vol C Tables 4.2.6.8 and 6.1.1.4'
H H 0.0000 0.0000 'International Tables Vol C Tables 4.2.6.8 and 6.1.1.4'
Cl Cl 0.1484 0.1585 'International Tables Vol C Tables 4.2.6.8 and 6.1.1.4'
N N 0.0061 0.0033 'International Tables Vol C Tables 4.2.6.8 and 6.1.1.4'
O O 0.0106 0.0060 'International Tables Vol C Tables 4.2.6.8 and 6.1.1.4'

loop_
_geom_angle_atom_site_label_1
_geom_angle_atom_site_label_2
_geom_angle_atom_site_label_3
_geom_angle
_geom_angle_site_symmetry_1
_geom_angle_site_symmetry_3
_geom_angle_publ_flag
C28 O6 C34 102.0(3) . . ?
C18 O1 C7 102.0(4) . . ?
C20 O3 H3 109.5 . . ?
C28 N6 H6 120.7 . . ?
C36 N6 H6 120.7 . . ?
C36 N6 C28 118.7(4) . . ?
C9 N3 C10 111.0(4) . . ?
C19 N3 C9 121.1(4) . . ?
C19 N3 C10 127.8(4) . . ?
C6 N1 H1 124.9 . . ?
C6 N1 C8 110.3(4) . . ?
C8 N1 H1 124.9 . . ?
C31 N5 C30 109.3(4) . . ?
C33 N5 C31 122.8(4) . . ?
C33 N5 C30 127.2(5) . . ?
C7 N2 H2 112.4 . . ?
C12 N2 H2 111.8 . . ?
C12 N2 C7 114.2(4) . . ?
C27 N4 H4A 124.8 . . ?
C26 N4 H4A 124.8 . . ?
C26 N4 C27 110.5(4) . . ?
C32 O5 H5 109.5 . . ?
N1 C6 C5 113.1(4) . . ?
N1 C6 C1 128.4(5) . . ?
C1 C6 C5 118.4(5) . . ?
C18 C11 H11 110.5 . . ?
C18 C11 C8 100.6(4) . . ?
C10 C11 H11 110.5 . . ?
C10 C11 C18 116.6(4) . . ?
C10 C11 C8 107.6(4) . . ?
C8 C11 H11 110.5 . . ?
O6 C28 C27 101.6(4) . . ?
O6 C28 C25 108.2(4) . . ?
N6 C28 O6 108.0(4) . . ?
N6 C28 C27 116.5(4) . . ?
N6 C28 C25 117.7(4) . . ?
C25 C28 C27 103.4(4) . . ?
N4 C27 C28 102.3(4) . . ?
N4 C27 C31 112.9(4) . . ?
N4 C27 C29 118.2(4) . . ?
C28 C27 C29 102.9(4) . . ?
C31 C27 C28 115.0(4) . . ?
C31 C27 C29 105.4(4) . . ?
C36 C35 C34 116.2(5) . . ?
C38 C35 C36 119.9(5) . . ?
C38 C35 C34 123.9(5) . . ?
O1 C18 C11 102.1(4) . . ?
O1 C18 H18 110.5 . . ?
O1 C18 C17 109.1(4) . . ?
C11 C18 H18 110.5 . . ?
C17 C18 C11 113.7(4) . . ?
C17 C18 H18 110.5 . . ?
N6 C36 C35 119.2(5) . . ?
N6 C36 C37 121.7(5) . . ?
C37 C36 C35 119.1(5) . . ?
C6 C5 C7 107.2(4) . . ?
C4 C5 C6 122.5(5) . . ?
C4 C5 C7 130.2(5) . . ?
C26 C25 C28 107.8(4) . . ?
C26 C25 C24 121.2(5) . . ?
C24 C25 C28 131.0(5) . . ?
N3 C9 H9A 110.5 . . ?
N3 C9 H9B 110.5 . . ?
N3 C9 C8 106.0(4) . . ?
H9A C9 H9B 108.7 . . ?
C8 C9 H9A 110.5 . . ?
C8 C9 H9B 110.5 . . ?
N4 C26 C21 128.0(5) . . ?
C25 C26 N4 111.8(5) . . ?
C25 C26 C21 120.2(5) . . ?
O6 C34 C35 107.1(4) . . ?
O6 C34 H34 110.1 . . ?
O6 C34 C29 103.2(4) . . ?
C35 C34 H34 110.1 . . ?
C35 C34 C29 116.0(4) . . ?
C29 C34 H34 110.1 . . ?
N5 C31 C27 103.8(4) . . ?
N5 C31 H31A 111.0 . . ?
N5 C31 H31B 111.0 . . ?
C27 C31 H31A 111.0 . . ?
C27 C31 H31B 111.0 . . ?
H31A C31 H31B 109.0 . . ?
N3 C10 C11 103.3(4) . . ?
N3 C10 H10A 111.1 . . ?
N3 C10 H10B 111.1 . . ?
C11 C10 H10A 111.1 . . ?
C11 C10 H10B 111.1 . . ?
H10A C10 H10B 109.1 . . ?
O4 C33 N5 122.8(5) . . ?
O4 C33 C32 118.5(5) . . ?
N5 C33 C32 118.7(5) . . ?
C6 C1 Cl2 118.2(4) . . ?
C2 C1 Cl2 123.4(4) . . ?
C2 C1 C6 118.4(5) . . ?
O1 C7 N2 108.9(4) . . ?
O1 C7 C5 110.7(4) . . ?
O1 C7 C8 102.8(4) . . ?
N2 C7 C5 114.2(4) . . ?
N2 C7 C8 114.9(4) . . ?
C5 C7 C8 104.7(4) . . ?
N1 C8 C11 116.0(4) . . ?
N1 C8 C9 112.1(4) . . ?
N1 C8 C7 102.7(4) . . ?
C11 C8 C7 103.8(4) . . ?
C9 C8 C11 105.0(4) . . ?
C9 C8 C7 117.5(4) . . ?
C27 C29 H29 110.5 . . ?
C34 C29 C27 102.5(4) . . ?
C34 C29 H29 110.5 . . ?
C30 C29 C27 106.0(4) . . ?
C30 C29 C34 116.4(5) . . ?
C30 C29 H29 110.5 . . ?
C36 C37 H37 120.1 . . ?
C40 C37 C36 119.8(6) . . ?
C40 C37 H37 120.1 . . ?
C25 C24 H24 120.7 . . ?
C23 C24 C25 118.6(5) . . ?
C23 C24 H24 120.7 . . ?
C17 C16 H16 120.4 . . ?
C17 C16 C15 119.1(6) . . ?
C15 C16 H16 120.4 . . ?
C35 C38 H38 119.4 . . ?
C35 C38 C39 121.2(6) . . ?
C39 C38 H38 119.4 . . ?
O2 C19 N3 121.6(5) . . ?
O2 C19 C20 121.1(5) . . ?
N3 C19 C20 117.2(5) . . ?
N2 C12 C13 120.0(5) . . ?
C17 C12 N2 120.0(4) . . ?
C17 C12 C13 120.0(5) . . ?
C1 C2 Cl1 119.2(4) . . ?
C3 C2 Cl1 118.6(4) . . ?
C3 C2 C1 122.1(5) . . ?
C16 C17 C18 122.7(5) . . ?
C16 C17 C12 119.7(5) . . ?
C12 C17 C18 117.6(4) . . ?
C2 C3 H3A 120.5 . . ?
C2 C3 C4 119.1(5) . . ?
C4 C3 H3A 120.5 . . ?
C5 C4 C3 119.4(5) . . ?
C5 C4 H4 120.3 . . ?
C3 C4 H4 120.3 . . ?
C24 C23 H23 119.7 . . ?
C22 C23 C24 120.6(5) . . ?
C22 C23 H23 119.7 . . ?
C26 C21 Cl4 119.1(5) . . ?
C22 C21 Cl4 123.6(5) . . ?
C22 C21 C26 117.4(5) . . ?
N5 C30 C29 103.9(4) . . ?
N5 C30 H30A 111.0 . . ?
N5 C30 H30B 111.0 . . ?
C29 C30 H30A 111.0 . . ?
C29 C30 H30B 111.0 . . ?
H30A C30 H30B 109.0 . . ?
O3 C20 C19 113.4(5) . . ?
O3 C20 H20A 108.9 . . ?
O3 C20 H20B 108.9 . . ?
C19 C20 H20A 108.9 . . ?
C19 C20 H20B 108.9 . . ?
H20A C20 H20B 107.7 . . ?
C12 C13 H13 120.3 . . ?
C14 C13 C12 119.4(6) . . ?
C14 C13 H13 120.3 . . ?
C23 C22 Cl3 119.4(5) . . ?
C23 C22 C21 121.8(5) . . ?
C21 C22 Cl3 118.8(5) . . ?
O5 C32 C33 111.0(5) . . ?
O5 C32 H32A 109.4 . . ?
O5 C32 H32B 109.4 . . ?
C33 C32 H32A 109.4 . . ?
C33 C32 H32B 109.4 . . ?
H32A C32 H32B 108.0 . . ?
C16 C15 H15 119.5 . . ?
C14 C15 C16 121.1(5) . . ?
C14 C15 H15 119.5 . . ?
C38 C39 H39 120.7 . . ?
C40 C39 C38 118.6(6) . . ?
C40 C39 H39 120.7 . . ?
C37 C40 H40 119.4 . . ?
C39 C40 C37 121.3(6) . . ?
C39 C40 H40 119.4 . . ?
C13 C14 H14 119.7 . . ?
C15 C14 C13 120.6(6) . . ?
C15 C14 H14 119.7 . . ?

loop_
_geom_bond_atom_site_label_1
_geom_bond_atom_site_label_2
_geom_bond_distance
_geom_bond_site_symmetry_2
_geom_bond_publ_flag
Cl2 C1 1.725(5) . ?
Cl1 C2 1.738(5) . ?
Cl4 C21 1.711(7) . ?
Cl3 C22 1.720(6) . ?
O6 C28 1.445(6) . ?
O6 C34 1.457(6) . ?
O1 C18 1.434(6) . ?
O1 C7 1.437(6) . ?
O4 C33 1.241(6) . ?
O3 H3 0.8200 . ?
O3 C20 1.413(6) . ?
O2 C19 1.224(6) . ?
N6 H6 0.8600 . ?
N6 C28 1.429(6) . ?
N6 C36 1.382(6) . ?
N3 C9 1.455(6) . ?
N3 C10 1.477(6) . ?
N3 C19 1.343(6) . ?
N1 H1 0.8600 . ?
N1 C6 1.354(6) . ?
N1 C8 1.479(6) . ?
N5 C31 1.467(6) . ?
N5 C33 1.327(7) . ?
N5 C30 1.471(6) . ?
N2 H2 0.8600 . ?
N2 C7 1.457(6) . ?
N2 C12 1.406(6) . ?
N4 H4A 0.8600 . ?
N4 C27 1.435(7) . ?
N4 C26 1.372(7) . ?
O5 H5 0.8200 . ?
O5 C32 1.402(7) . ?
C6 C5 1.403(7) . ?
C6 C1 1.398(6) . ?
C11 H11 0.9800 . ?
C11 C18 1.539(7) . ?
C11 C10 1.505(7) . ?
C11 C8 1.549(6) . ?
C28 C27 1.567(7) . ?
C28 C25 1.489(7) . ?
C27 C31 1.535(6) . ?
C27 C29 1.572(7) . ?
C35 C36 1.405(7) . ?
C35 C34 1.487(8) . ?
C35 C38 1.374(7) . ?
C18 H18 0.9800 . ?
C18 C17 1.515(7) . ?
C36 C37 1.396(7) . ?
C5 C7 1.494(6) . ?
C5 C4 1.353(7) . ?
C25 C26 1.370(7) . ?
C25 C24 1.410(7) . ?
C9 H9A 0.9700 . ?
C9 H9B 0.9700 . ?
C9 C8 1.531(7) . ?
C26 C21 1.412(8) . ?
C34 H34 0.9800 . ?
C34 C29 1.536(8) . ?
C31 H31A 0.9700 . ?
C31 H31B 0.9700 . ?
C10 H10A 0.9700 . ?
C10 H10B 0.9700 . ?
C33 C32 1.496(8) . ?
C1 C2 1.389(8) . ?
C7 C8 1.573(7) . ?
C29 H29 0.9800 . ?
C29 C30 1.517(7) . ?
C37 H37 0.9300 . ?
C37 C40 1.388(8) . ?
C24 H24 0.9300 . ?
C24 C23 1.376(8) . ?
C16 H16 0.9300 . ?
C16 C17 1.386(7) . ?
C16 C15 1.398(8) . ?
C38 H38 0.9300 . ?
C38 C39 1.400(9) . ?
C19 C20 1.491(7) . ?
C12 C17 1.396(7) . ?
C12 C13 1.407(7) . ?
C2 C3 1.383(8) . ?
C3 H3A 0.9300 . ?
C3 C4 1.390(7) . ?
C4 H4 0.9300 . ?
C23 H23 0.9300 . ?
C23 C22 1.369(8) . ?
C21 C22 1.407(9) . ?
C30 H30A 0.9700 . ?
C30 H30B 0.9700 . ?
C20 H20A 0.9700 . ?
C20 H20B 0.9700 . ?
C13 H13 0.9300 . ?
C13 C14 1.369(8) . ?
C32 H32A 0.9700 . ?
C32 H32B 0.9700 . ?
C15 H15 0.9300 . ?
C15 C14 1.366(8) . ?
C39 H39 0.9300 . ?
C39 C40 1.380(9) . ?
C40 H40 0.9300 . ?
C14 H14 0.9300 . ?
